data_4060709
_journal_name_full Organometallics
_journal_year 2003
_chemical_formula_sum 'C53 H75 N7 O9 W2'
_chemical_formula_weight 1321.90
_space_group_IT_number 19
_symmetry_cell_setting orthorhombic
_symmetry_space_group_name_Hall 'P 2ac 2ab'
_symmetry_space_group_name_H-M 'P 21 21 21'
_cell_angle_alpha 90.00
_cell_angle_beta 90.00
_cell_angle_gamma 90.00
_cell_formula_units_Z 4
_cell_length_a 15.070(6)
_cell_length_b 19.220(8)
_cell_length_c 19.295(8)
_cell_measurement_temperature 273(2)
_cell_volume 5588.6(41)
_diffrn_ambient_temperature 273(2)
_exptl_crystal_density_diffrn 1.571
_refine_ls_R_factor_obs 0.0187
_refine_ls_wR_factor_obs 0.0373
_cod_database_code 4060709

loop_
_symmetry_equiv_pos_as_xyz
'x, y, z'
'-x+1/2, -y, z+1/2'
'-x, y+1/2, -z+1/2'
'x+1/2, -y+1/2, -z'

loop_
_atom_site_aniso_label
_atom_site_aniso_U_11
_atom_site_aniso_U_22
_atom_site_aniso_U_33
_atom_site_aniso_U_23
_atom_site_aniso_U_13
_atom_site_aniso_U_12
W1 0.01496(6) 0.01619(6) 0.01438(6) -0.00032(5) -0.00100(5) -0.00089(5)
W2 0.01563(6) 0.01718(6) 0.01483(6) -0.00122(5) -0.00065(5) -0.00086(5)
O1 0.0274(12) 0.0386(14) 0.0207(13) -0.0041(11) -0.0002(10) 0.0075(10)
O2 0.0350(13) 0.0201(12) 0.0297(14) 0.0023(9) -0.0063(10) -0.0069(10)
O3 0.0193(12) 0.0436(15) 0.0256(13) -0.0016(10) -0.0018(10) 0.0074(10)
O4 0.0295(13) 0.0385(14) 0.0176(12) 0.0027(10) -0.0037(9) -0.0032(11)
O5 0.0185(11) 0.0222(11) 0.0380(14) -0.0023(11) 0.0030(11) -0.0042(9)
O6 0.0300(14) 0.0218(13) 0.041(2) -0.0085(11) -0.0032(11) 0.0052(10)
O7 0.0179(11) 0.0212(10) 0.0156(10) -0.0008(9) 0.0010(9) -0.0019(8)
O8 0.0183(10) 0.0168(10) 0.0169(10) 0.0009(10) -0.0016(9) -0.0010(9)
O9 0.0155(10) 0.0165(10) 0.0186(10) -0.0016(9) -0.0015(8) 0.0010(9)
N1 0.040(2) 0.063(2) 0.039(2) 0.021(2) 0.017(2) 0.023(2)
N2 0.030(2) 0.043(2) 0.038(2) 0.017(2) 0.0007(14) -0.0001(14)
N3 0.055(2) 0.140(4) 0.093(3) -0.089(3) -0.043(2) 0.063(3)
N4 0.0173(13) 0.0203(13) 0.025(2) 0.0024(11) 0.0011(11) 0.0050(11)
N5 0.0227(13) 0.0173(12) 0.0162(13) 0.0016(11) 0.0030(11) 0.0001(10)
N6 0.0240(14) 0.0179(13) 0.0207(15) 0.0013(10) -0.0032(11) 0.0016(11)
C1 0.017(2) 0.021(2) 0.020(2) 0.0014(12) -0.0049(13) -0.0017(12)
C2 0.023(2) 0.025(2) 0.012(2) -0.0016(12) -0.0039(12) 0.0023(13)
C3 0.018(2) 0.018(2) 0.019(2) -0.0017(11) 0.0071(13) 0.0007(12)
C4 0.0160(15) 0.019(2) 0.025(2) -0.0032(13) 0.0011(12) -0.0020(12)
C5 0.026(2) 0.0159(14) 0.018(2) -0.0010(13) 0.0011(14) 0.0048(12)
C6 0.018(2) 0.027(2) 0.020(2) 0.0013(13) -0.0040(13) -0.0003(13)
C7 0.016(2) 0.022(2) 0.016(2) 0.0039(12) -0.0017(12) 0.0035(13)
C8 0.021(2) 0.024(2) 0.022(2) 0.0011(14) 0.0017(12) 0.0028(14)
C9 0.018(2) 0.027(2) 0.027(2) 0.0074(13) 0.0021(13) 0.0009(13)
C10 0.024(2) 0.035(2) 0.024(2) 0.0093(14) 0.007(2) 0.0072(14)
C11 0.030(2) 0.035(2) 0.019(2) -0.0040(13) -0.0003(14) 0.0118(15)
C12 0.023(2) 0.028(2) 0.018(2) -0.0022(13) -0.0020(13) 0.0005(13)
C13 0.032(2) 0.037(2) 0.030(2) 0.009(2) 0.005(2) 0.011(2)
C14 0.0137(15) 0.019(2) 0.019(2) 0.0010(12) 0.0026(12) 0.0026(12)
C15 0.020(2) 0.0177(15) 0.023(2) -0.0010(11) -0.0021(14) -0.0041(14)
C16 0.023(2) 0.025(2) 0.022(2) -0.0009(12) -0.0043(15) 0.0014(14)
C17 0.018(2) 0.023(2) 0.023(2) 0.0049(13) 0.0013(14) 0.0005(12)
C18 0.0154(15) 0.020(2) 0.030(2) 0.0017(12) 0.0003(15) -0.0018(13)
C19 0.0181(15) 0.023(2) 0.021(2) 0.0000(12) -0.0035(13) 0.0026(14)
C20 0.020(2) 0.027(2) 0.031(2) 0.0040(15) -0.0018(15) -0.0014(14)
C21 0.0144(15) 0.018(2) 0.017(2) 0.0052(12) -0.0004(12) 0.0012(12)
C22 0.023(2) 0.026(2) 0.018(2) -0.0019(12) -0.0004(13) 0.0011(13)
C23 0.020(2) 0.040(2) 0.022(2) -0.0051(14) -0.0055(13) 0.0052(14)
C24 0.024(2) 0.044(2) 0.027(2) -0.010(2) -0.0054(14) 0.014(2)
C25 0.029(2) 0.033(2) 0.022(2) -0.0076(14) -0.002(2) 0.0092(15)
C26 0.022(2) 0.025(2) 0.019(2) 0.0009(14) -0.0052(14) -0.0019(13)
C27 0.037(2) 0.079(3) 0.054(3) -0.044(3) -0.024(2) 0.024(2)
C31 0.026(2) 0.024(2) 0.025(2) -0.0023(13) 0.0047(14) 0.0040(14)
C32 0.034(2) 0.031(2) 0.050(3) -0.013(2) 0.004(2) -0.004(2)
C33 0.025(2) 0.032(2) 0.038(2) 0.011(2) -0.0040(14) 0.006(2)
C34 0.049(3) 0.063(3) 0.038(2) 0.029(2) -0.001(2) 0.004(2)
C35 0.019(2) 0.033(2) 0.027(2) -0.0061(14) 0.0076(14) 0.0022(15)
C36 0.021(2) 0.048(2) 0.025(2) -0.0024(15) 0.0070(14) -0.007(2)
C37 0.017(2) 0.028(2) 0.030(2) 0.0036(15) 0.0033(15) 0.0005(13)
C38 0.029(2) 0.038(2) 0.055(3) -0.006(2) 0.000(2) -0.007(2)
C41 0.028(2) 0.0145(15) 0.023(2) 0.0000(11) -0.0029(14) 0.0040(13)
C42 0.027(2) 0.028(2) 0.027(2) -0.0066(13) -0.0010(14) 0.0011(14)
C43 0.030(2) 0.015(2) 0.029(2) 0.0002(13) 0.0051(14) -0.0008(13)
C44 0.034(2) 0.022(2) 0.032(2) -0.0027(14) -0.001(2) -0.0027(14)
C45 0.019(2) 0.026(2) 0.021(2) 0.0049(12) 0.0030(13) -0.0018(13)
C46 0.025(2) 0.039(2) 0.036(2) 0.002(2) 0.000(2) 0.004(2)
C47 0.030(2) 0.028(2) 0.015(2) 0.0050(13) 0.0000(13) 0.0020(14)
C48 0.032(2) 0.032(2) 0.019(2) 0.0007(13) -0.0020(15) -0.002(2)
C51 0.027(2) 0.018(2) 0.028(2) 0.0011(13) -0.0012(14) -0.0010(14)
C52 0.032(2) 0.030(2) 0.033(2) -0.0054(15) -0.004(2) -0.004(2)
C53 0.039(2) 0.025(2) 0.025(2) 0.0071(13) -0.0013(15) -0.0045(15)
C54 0.037(2) 0.045(2) 0.036(2) 0.017(2) 0.006(2) -0.005(2)
C55 0.030(2) 0.021(2) 0.024(2) 0.0015(12) -0.010(2) 0.0020(15)
C56 0.067(3) 0.032(2) 0.047(2) -0.009(2) -0.030(2) 0.006(2)
C57 0.031(2) 0.025(2) 0.027(2) -0.0018(14) -0.0031(15) 0.0056(14)
C58 0.034(2) 0.052(2) 0.029(2) -0.001(2) 0.003(2) 0.016(2)
N7 0.051(2) 0.058(2) 0.054(3) -0.008(2) 0.002(2) -0.001(2)
C61 0.079(3) 0.049(3) 0.050(3) -0.005(2) -0.018(3) 0.010(2)
C60 0.034(2) 0.036(2) 0.045(3) 0.005(2) -0.008(2) -0.001(2)

loop_
_atom_site_label
_atom_site_type_symbol
_atom_site_fract_x
_atom_site_fract_y
_atom_site_fract_z
_atom_site_U_iso_or_equiv
_atom_site_thermal_displace_type
_atom_site_occupancy
_atom_site_calc_flag
_atom_site_refinement_flags
_atom_site_disorder_group
W1 W 1.186229(7) -0.085030(6) 0.423022(6) 0.01518(3) Uani 1 d . .
W2 W 1.077048(8) -0.191547(6) 0.316799(6) 0.01588(3) Uani 1 d . .
O1 O 1.12578(14) -0.03513(12) 0.56904(12) 0.0289(5) Uani 1 d . .
O2 O 1.24447(15) 0.06918(11) 0.40527(11) 0.0283(5) Uani 1 d . .
O3 O 1.37614(14) -0.10628(12) 0.48248(12) 0.0295(6) Uani 1 d . .
O4 O 1.03389(14) -0.17864(12) 0.15980(11) 0.0285(5) Uani 1 d . .
O5 O 0.88101(13) -0.24277(10) 0.31681(13) 0.0262(5) Uani 1 d . .
O6 O 1.13069(15) -0.34257(11) 0.27683(13) 0.0311(6) Uani 1 d . .
O7 O 1.20611(12) -0.13535(10) 0.32057(11) 0.0183(4) Uani 1 d . .
O8 O 1.13022(11) -0.19249(10) 0.42501(10) 0.0173(4) Uani 1 d . .
O9 O 1.05756(12) -0.08688(10) 0.36607(10) 0.0169(4) Uani 1 d . .
N1 N 1.5328(2) -0.1001(2) 0.0860(2) 0.0472(9) Uani 1 d . .
N2 N 1.1211(2) -0.4206(2) 0.6890(2) 0.0367(7) Uani 1 d . .
N3 N 0.6955(3) 0.1137(2) 0.4073(2) 0.096(2) Uani 1 d . .
N4 N 1.1339(2) 0.36219(13) -0.10671(14) 0.0210(6) Uani 1 d . .
N5 N 0.6312(2) 0.45362(12) -0.17833(14) 0.0187(5) Uani 1 d . .
N6 N 0.7535(2) 0.78051(13) 0.10025(13) 0.0209(6) Uani 1 d . .
C1 C 1.1492(2) -0.0548(2) 0.5140(2) 0.0192(7) Uani 1 d . .
C2 C 1.2218(2) 0.0101(2) 0.4109(2) 0.0197(7) Uani 1 d . .
C3 C 1.3028(2) -0.09887(14) 0.45978(15) 0.0183(6) Uani 1 d . .
C4 C 1.0516(2) -0.1814(2) 0.2199(2) 0.0197(7) Uani 1 d . .
C5 C 0.9569(2) -0.22466(14) 0.3195(2) 0.0202(6) Uani 1 d . .
C6 C 1.1110(2) -0.2849(2) 0.2919(2) 0.0218(7) Uani 1 d . .
C7 C 1.2718(2) -0.1312(2) 0.2754(2) 0.0181(6) Uani 1 d . .
C8 C 1.3386(2) -0.0802(2) 0.2832(2) 0.0223(7) Uani 1 d . .
H8A H 1.3375(2) -0.0508(2) 0.3215(2) 0.027 Uiso 1 calc R .
C9 C 1.4058(2) -0.0735(2) 0.2343(2) 0.0242(7) Uani 1 d . .
H9A H 1.4494(2) -0.0399(2) 0.2404(2) 0.029 Uiso 1 calc R .
C10 C 1.4085(2) -0.1164(2) 0.1766(2) 0.0278(7) Uani 1 d . .
C11 C 1.3439(2) -0.1684(2) 0.1694(2) 0.0280(8) Uani 1 d . .
H11A H 1.3459(2) -0.1984(2) 0.1316(2) 0.034 Uiso 1 calc R .
C12 C 1.2776(2) -0.1752(2) 0.2181(2) 0.0232(7) Uani 1 d . .
H12A H 1.2354(2) -0.2101(2) 0.2125(2) 0.028 Uiso 1 calc R .
C13 C 1.4773(2) -0.1074(2) 0.1257(2) 0.0334(9) Uani 1 d . .
C14 C 1.1309(2) -0.2391(2) 0.4762(2) 0.0172(6) Uani 1 d . .
C15 C 1.1868(2) -0.23117(15) 0.53397(15) 0.0202(6) Uani 1 d . .
H15A H 1.2250(2) -0.19318(15) 0.53630(15) 0.024 Uiso 1 calc R .
C16 C 1.1860(2) -0.27882(15) 0.5871(2) 0.0229(7) Uani 1 d . .
H16A H 1.2230(2) -0.27235(15) 0.6251(2) 0.028 Uiso 1 calc R .
C17 C 1.1306(2) -0.3365(2) 0.5846(2) 0.0215(7) Uani 1 d . .
C18 C 1.0754(2) -0.34604(15) 0.5261(2) 0.0220(6) Uani 1 d . .
H18A H 1.0386(2) -0.38482(15) 0.5236(2) 0.026 Uiso 1 calc R .
C19 C 1.0755(2) -0.29882(15) 0.47304(15) 0.0207(6) Uani 1 d . .
H19A H 1.0392(2) -0.30586(15) 0.43472(15) 0.025 Uiso 1 calc R .
C20 C 1.1257(2) -0.3843(2) 0.6423(2) 0.0260(8) Uani 1 d . .
C21 C 0.9861(2) -0.04618(15) 0.3723(2) 0.0164(6) Uani 1 d . .
C22 C 0.9101(2) -0.0574(2) 0.3319(2) 0.0221(7) Uani 1 d . .
H22A H 0.9097(2) -0.0938(2) 0.3001(2) 0.027 Uiso 1 calc R .
C23 C 0.8358(2) -0.0158(2) 0.3381(2) 0.0272(8) Uani 1 d . .
H23A H 0.7860(2) -0.0244(2) 0.3110(2) 0.033 Uiso 1 calc R .
C24 C 0.8360(2) 0.0391(2) 0.3852(2) 0.0313(8) Uani 1 d . .
C25 C 0.9118(2) 0.0522(2) 0.4249(2) 0.0282(7) Uani 1 d . .
H25A H 0.9124(2) 0.0896(2) 0.4555(2) 0.034 Uiso 1 calc R .
C26 C 0.9853(2) 0.0102(2) 0.4192(2) 0.0220(7) Uani 1 d . .
H26A H 1.0350(2) 0.0191(2) 0.4464(2) 0.026 Uiso 1 calc R .
C27 C 0.7580(3) 0.0816(3) 0.3955(2) 0.0565(13) Uani 1 d . .
C31 C 1.1415(2) 0.2885(2) -0.1358(2) 0.0252(7) Uani 1 d . .
H31A H 1.1870(2) 0.2883(2) -0.1713(2) 0.030 Uiso 1 calc R .
H31B H 1.1610(2) 0.2578(2) -0.0989(2) 0.030 Uiso 1 calc R .
C32 C 1.0566(2) 0.2593(2) -0.1666(2) 0.0382(10) Uani 1 d . .
H32A H 1.0673(2) 0.2131(2) -0.1835(2) 0.057 Uiso 1 calc R .
H32B H 1.0374(2) 0.2884(2) -0.2041(2) 0.057 Uiso 1 calc R .
H32C H 1.0113(2) 0.2579(2) -0.1316(2) 0.057 Uiso 1 calc R .
C33 C 1.1020(2) 0.4127(2) -0.1622(2) 0.0318(8) Uani 1 d . .
H33A H 1.0429(2) 0.3990(2) -0.1768(2) 0.038 Uiso 1 calc R .
H33B H 1.0976(2) 0.4588(2) -0.1420(2) 0.038 Uiso 1 calc R .
C34 C 1.1612(3) 0.4166(2) -0.2256(2) 0.0503(11) Uani 1 d . .
H34A H 1.1368(3) 0.4493(2) -0.2580(2) 0.075 Uiso 1 calc R .
H34B H 1.1647(3) 0.3716(2) -0.2469(2) 0.075 Uiso 1 calc R .
H34C H 1.2195(3) 0.4315(2) -0.2120(2) 0.075 Uiso 1 calc R .
C35 C 1.0657(2) 0.3650(2) -0.0484(2) 0.0266(7) Uani 1 d . .
H35A H 1.0574(2) 0.4132(2) -0.0349(2) 0.032 Uiso 1 calc R .
H35B H 1.0094(2) 0.3481(2) -0.0660(2) 0.032 Uiso 1 calc R .
C36 C 1.0899(2) 0.3235(2) 0.0149(2) 0.0315(8) Uani 1 d . .
H36A H 1.0439(2) 0.3280(2) 0.0490(2) 0.047 Uiso 1 calc R .
H36B H 1.1448(2) 0.3406(2) 0.0336(2) 0.047 Uiso 1 calc R .
H36C H 1.0966(2) 0.2754(2) 0.0025(2) 0.047 Uiso 1 calc R .
C37 C 1.2254(2) 0.3818(2) -0.0806(2) 0.0251(7) Uani 1 d . .
H37A H 1.2432(2) 0.3484(2) -0.0456(2) 0.030 Uiso 1 calc R .
H37B H 1.2670(2) 0.3782(2) -0.1188(2) 0.030 Uiso 1 calc R .
C38 C 1.2320(2) 0.4538(2) -0.0502(2) 0.0406(10) Uani 1 d . .
H38A H 1.2918(2) 0.4620(2) -0.0351(2) 0.061 Uiso 1 calc R .
H38B H 1.1924(2) 0.4577(2) -0.0115(2) 0.061 Uiso 1 calc R .
H38C H 1.2162(2) 0.4875(2) -0.0848(2) 0.061 Uiso 1 calc R .
C41 C 0.6987(2) 0.39879(14) -0.1566(2) 0.0218(7) Uani 1 d . .
H41A H 0.7142(2) 0.40672(14) -0.1084(2) 0.026 Uiso 1 calc R .
H41B H 0.6707(2) 0.35342(14) -0.1594(2) 0.026 Uiso 1 calc R .
C42 C 0.7837(2) 0.3971(2) -0.1989(2) 0.0274(8) Uani 1 d . .
H42A H 0.8219(2) 0.3612(2) -0.1815(2) 0.041 Uiso 1 calc R .
H42B H 0.8132(2) 0.4412(2) -0.1954(2) 0.041 Uiso 1 calc R .
H42C H 0.7696(2) 0.3878(2) -0.2466(2) 0.041 Uiso 1 calc R .
C43 C 0.6646(2) 0.52618(15) -0.1591(2) 0.0247(7) Uani 1 d . .
H43A H 0.7245(2) 0.53129(15) -0.1769(2) 0.030 Uiso 1 calc R .
H43B H 0.6278(2) 0.56019(15) -0.1826(2) 0.030 Uiso 1 calc R .
C44 C 0.6657(2) 0.5435(2) -0.0831(2) 0.0291(8) Uani 1 d . .
H44A H 0.6876(2) 0.5899(2) -0.0767(2) 0.044 Uiso 1 calc R .
H44B H 0.7035(2) 0.5113(2) -0.0591(2) 0.044 Uiso 1 calc R .
H44C H 0.6065(2) 0.5402(2) -0.0649(2) 0.044 Uiso 1 calc R .
C45 C 0.5459(2) 0.4367(2) -0.1407(2) 0.0221(7) Uani 1 d . .
H45A H 0.5577(2) 0.4359(2) -0.0913(2) 0.027 Uiso 1 calc R .
H45B H 0.5271(2) 0.3903(2) -0.1540(2) 0.027 Uiso 1 calc R .
C46 C 0.4702(2) 0.4868(2) -0.1543(2) 0.0334(8) Uani 1 d . .
H46A H 0.4189(2) 0.4724(2) -0.1286(2) 0.050 Uiso 1 calc R .
H46B H 0.4566(2) 0.4871(2) -0.2029(2) 0.050 Uiso 1 calc R .
H46C H 0.4873(2) 0.5327(2) -0.1400(2) 0.050 Uiso 1 calc R .
C47 C 0.6175(2) 0.4540(2) -0.2562(2) 0.0242(7) Uani 1 d . .
H47A H 0.5761(2) 0.4908(2) -0.2677(2) 0.029 Uiso 1 calc R .
H47B H 0.6736(2) 0.4650(2) -0.2783(2) 0.029 Uiso 1 calc R .
C48 C 0.5831(2) 0.3863(2) -0.2861(2) 0.0274(7) Uani 1 d . .
H48A H 0.5763(2) 0.3910(2) -0.3353(2) 0.041 Uiso 1 calc R .
H48B H 0.5267(2) 0.3755(2) -0.2656(2) 0.041 Uiso 1 calc R .
H48C H 0.6244(2) 0.3496(2) -0.2762(2) 0.041 Uiso 1 calc R .
C51 C 0.7613(2) 0.8578(2) 0.1163(2) 0.0241(7) Uani 1 d . .
H51A H 0.7901(2) 0.8805(2) 0.0774(2) 0.029 Uiso 1 calc R .
H51B H 0.7020(2) 0.8770(2) 0.1202(2) 0.029 Uiso 1 calc R .
C52 C 0.8121(2) 0.8752(2) 0.1813(2) 0.0314(7) Uani 1 d . .
H52A H 0.8137(2) 0.9247(2) 0.1873(2) 0.047 Uiso 1 calc R .
H52B H 0.8715(2) 0.8577(2) 0.1775(2) 0.047 Uiso 1 calc R .
H52C H 0.7833(2) 0.8542(2) 0.2204(2) 0.047 Uiso 1 calc R .
C53 C 0.7131(2) 0.7409(2) 0.1608(2) 0.0296(8) Uani 1 d . .
H53A H 0.7066(2) 0.6925(2) 0.1475(2) 0.036 Uiso 1 calc R .
H53B H 0.7544(2) 0.7426(2) 0.1994(2) 0.036 Uiso 1 calc R .
C54 C 0.6237(2) 0.7672(2) 0.1859(2) 0.0395(9) Uani 1 d . .
H54A H 0.6038(2) 0.7391(2) 0.2239(2) 0.059 Uiso 1 calc R .
H54B H 0.5815(2) 0.7645(2) 0.1487(2) 0.059 Uiso 1 calc R .
H54C H 0.6293(2) 0.8147(2) 0.2007(2) 0.059 Uiso 1 calc R .
C55 C 0.6950(2) 0.7763(2) 0.0363(2) 0.0248(7) Uani 1 d . .
H55A H 0.6390(2) 0.7990(2) 0.0466(2) 0.030 Uiso 1 calc R .
H55B H 0.7233(2) 0.8022(2) -0.0007(2) 0.030 Uiso 1 calc R .
C56 C 0.6755(3) 0.7035(2) 0.0104(2) 0.0488(11) Uani 1 d . .
H56A H 0.6383(3) 0.7060(2) -0.0299(2) 0.073 Uiso 1 calc R .
H56B H 0.6458(3) 0.6776(2) 0.0461(2) 0.073 Uiso 1 calc R .
H56C H 0.7302(3) 0.6807(2) -0.0013(2) 0.073 Uiso 1 calc R .
C57 C 0.8429(2) 0.7474(2) 0.0872(2) 0.0278(8) Uani 1 d . .
H57A H 0.8336(2) 0.6984(2) 0.0775(2) 0.033 Uiso 1 calc R .
H57B H 0.8774(2) 0.7505(2) 0.1295(2) 0.033 Uiso 1 calc R .
C58 C 0.8975(2) 0.7781(2) 0.0286(2) 0.0382(9) Uani 1 d . .
H58A H 0.9526(2) 0.7534(2) 0.0249(2) 0.057 Uiso 1 calc R .
H58B H 0.9092(2) 0.8263(2) 0.0381(2) 0.057 Uiso 1 calc R .
H58C H 0.8652(2) 0.7741(2) -0.0141(2) 0.057 Uiso 1 calc R .
N7 N 1.0388(2) -0.1087(2) -0.1997(2) 0.0540(10) Uani 1 d . .
C61 C 1.0201(3) -0.0386(2) -0.0859(2) 0.0591(12) Uani 1 d . .
H61A H 1.0067(19) 0.0090(4) -0.0967(2) 0.089 Uiso 1 calc R .
H61B H 1.0741(7) -0.0406(13) -0.0595(7) 0.089 Uiso 1 calc R .
H61C H 0.9725(13) -0.0583(9) -0.0593(7) 0.089 Uiso 1 calc R .
C60 C 1.0310(2) -0.0779(2) -0.1496(2) 0.0381(9) Uani 1 d . .

loop_
_geom_bond_atom_site_label_1
_geom_bond_atom_site_label_2
_geom_bond_distance
_geom_bond_site_symmetry_2
_geom_bond_publ_flag
W1 C3 1.912(3) . ?
W1 C2 1.920(3) . ?
W1 C1 1.932(3) . ?
W1 O7 2.221(2) . ?
W1 O9 2.229(2) . ?
W1 O8 2.231(2) . ?
W2 C4 1.919(3) . ?
W2 C5 1.919(3) . ?
W2 C6 1.927(3) . ?
W2 O7 2.226(2) . ?
W2 O8 2.236(2) . ?
W2 O9 2.244(2) . ?
O1 C1 1.181(4) . ?
O2 C2 1.190(4) . ?
O3 C3 1.198(4) . ?
O4 C4 1.191(3) . ?
O5 C5 1.197(3) . ?
O6 C6 1.183(4) . ?
O7 C7 1.321(3) . ?
O8 C14 1.333(3) . ?
O9 C21 1.336(3) . ?
N1 C13 1.143(4) . ?
N2 C20 1.143(4) . ?
N3 C27 1.149(5) . ?
N4 C37 1.515(4) . ?
N4 C33 1.524(4) . ?
N4 C35 1.525(4) . ?
N4 C31 1.527(4) . ?
N5 C45 1.513(4) . ?
N5 C47 1.516(4) . ?
N5 C41 1.524(4) . ?
N5 C43 1.528(4) . ?
N6 C57 1.511(4) . ?
N6 C55 1.518(4) . ?
N6 C51 1.522(4) . ?
N6 C53 1.522(4) . ?
C7 C12 1.396(4) . ?
C7 C8 1.411(4) . ?
C8 C9 1.390(4) . ?
C9 C10 1.387(4) . ?
C10 C11 1.401(4) . ?
C10 C13 1.439(5) . ?
C11 C12 1.378(4) . ?
C14 C15 1.406(4) . ?
C14 C19 1.421(4) . ?
C15 C16 1.374(4) . ?
C16 C17 1.389(4) . ?
C17 C18 1.415(4) . ?
C17 C20 1.444(4) . ?
C18 C19 1.368(4) . ?
C21 C22 1.402(4) . ?
C21 C26 1.412(4) . ?
C22 C23 1.381(4) . ?
C23 C24 1.393(4) . ?
C24 C25 1.398(4) . ?
C24 C27 1.444(5) . ?
C25 C26 1.375(4) . ?
C31 C32 1.519(4) . ?
C33 C34 1.515(5) . ?
C35 C36 1.503(4) . ?
C37 C38 1.506(5) . ?
C41 C42 1.519(4) . ?
C43 C44 1.505(4) . ?
C45 C46 1.516(4) . ?
C47 C48 1.515(4) . ?
C51 C52 1.506(4) . ?
C53 C54 1.517(5) . ?
C55 C56 1.514(4) . ?
C57 C58 1.517(5) . ?
N7 C60 1.140(5) . ?
C61 C60 1.452(6) . ?
